data_2106784
loop_
_publ_author_name
'Lazarini, F.'

_publ_section_title
;
 Rubidium iodide triiodide hexaiodobismuthate(III) dihydrate
;
_journal_coden_ASTM ACBCAR
_journal_issue 6
_journal_name_full
;
 Acta Crystallographica, Section B: Structural Crystallography and
 Crystal Chemistry
;
_journal_page_first 1957
_journal_page_last 1959
_journal_paper_doi 10.1107/s0567740877007407
_journal_volume 33
_journal_year 1977
_chemical_formula_sum 'Bi H4 I10 O2 Rb5'
_chemical_name_systematic 'Rb5 I (I3) (Bi I6) (H2 O)2'
_space_group_IT_number 166
_symmetry_space_group_name_Hall '-R 3 2"'
_symmetry_space_group_name_H-M 'R -3 m :H'
_cell_angle_alpha 90
_cell_angle_beta 90
_cell_angle_gamma 120
_cell_formula_units_Z 9
_cell_length_a 23.38
_cell_length_b 23.38
_cell_length_c 14.959
_cell_volume 7081.450
_cod_data_source_file Lazarini_ACBCAR_1977_193.cif
_cod_data_source_block H4Bi1I10O2Rb5
_cod_depositor_comments
;
 Marking attached hydrogen atoms.

 Antanas Vaitkus,
 2017-11-23
;
_cod_original_cell_volume 7081.45
_cod_original_formula_sum 'H4 Bi1 I10 O2 Rb5'
_cod_database_code 2106784

loop_
_symmetry_equiv_pos_as_xyz
x,y,z
-y,x-y,z
-x+y,-x,z
y,x,-z
-x,-x+y,-z
x-y,-y,-z
-x,-y,-z
y,-x+y,-z
x-y,x,-z
-y,-x,z
x,x-y,z
-x+y,y,z
x+2/3,y+1/3,z+1/3
-y+2/3,x-y+1/3,z+1/3
-x+y+2/3,-x+1/3,z+1/3
y+2/3,x+1/3,-z+1/3
-x+2/3,-x+y+1/3,-z+1/3
x-y+2/3,-y+1/3,-z+1/3
-x+2/3,-y+1/3,-z+1/3
y+2/3,-x+y+1/3,-z+1/3
x-y+2/3,x+1/3,-z+1/3
-y+2/3,-x+1/3,z+1/3
x+2/3,x-y+1/3,z+1/3
-x+y+2/3,y+1/3,z+1/3
x+1/3,y+2/3,z+2/3
-y+1/3,x-y+2/3,z+2/3
-x+y+1/3,-x+2/3,z+2/3
y+1/3,x+2/3,-z+2/3
-x+1/3,-x+y+2/3,-z+2/3
x-y+1/3,-y+2/3,-z+2/3
-x+1/3,-y+2/3,-z+2/3
y+1/3,-x+y+2/3,-z+2/3
x-y+1/3,x+2/3,-z+2/3
-y+1/3,-x+2/3,z+2/3
x+1/3,x-y+2/3,z+2/3
-x+y+1/3,y+2/3,z+2/3

loop_
_atom_site_label
_atom_site_type_symbol
_atom_site_fract_x
_atom_site_fract_y
_atom_site_fract_z
_atom_site_occupancy
_atom_site_U_iso_or_equiv
_atom_site_attached_hydrogens
Rb1 Rb+1 0 0.3307 0.5 1 0.0 0
Rb2 Rb+1 0.0708 0.1416 0.1651 1 0.0 0
Rb3 Rb+1 0.0697 0.1394 0.5171 0.5 0.0 0
Bi1 Bi+3 0 0.5 0 1 0.0 0
I1 I-1 -0.0016 0.4992 0.205 1 0.0 0
I2 I-1 0.1085 0.4619 -0.0022 1 0.0 0
I3 I-1 0 0 0.0001 1 0.0 0
I4 I-1 0 0 0.3153 1 0.0 0
I5 I 0.1667 0.3333 0.8333 1 0.0 0
I6 I 0.0994 0.1988 0.9062 1 0.0 0
O1 O-2 0 0.2667 0 1 0.0 2
